data_2013101
loop_
_publ_author_name
'Morel, Pierre'
'Schaffer, Paul'
'Britten, James F.'
'Valliant, John F.'

_publ_section_title
;
 Solvent--metal interactions in
 bis[1,2-dicarba-<i>closo</i>-dodecaboran(12)-1-yl]mercury(II)
 dichloromethane solvate and
 bis[1,12-dicarba-<i>closo</i>-dodecaboran(12)-1-yl]mercury(II)
 tetrahydrofuran solvate
;
_journal_issue 12
_journal_name_full 'Acta Crystallographica Section C'
_journal_page_first m601
_journal_page_last m604
_journal_paper_doi 10.1107/S0108270102020036
_journal_volume 58
_journal_year 2002
_chemical_formula_iupac '[Hg (C2 B10 H11)2] , C4 H8 O'
_chemical_formula_moiety 'C4 H22 B20 Hg , C4 H8 O'
_chemical_formula_sum 'C8 H30 B20 Hg O'
_chemical_formula_weight 559.11
_chemical_melting_point 531
_chemical_name_systematic
;bis[1,12-dicarba-closo-dodecaboran(12)-1-yl]mercury(II) tetrahydrofuran
 solvate
;
_space_group_IT_number 14
_symmetry_cell_setting monoclinic
_symmetry_space_group_name_Hall '-P 2yn'
_symmetry_space_group_name_H-M 'P 1 21/n 1'
_atom_sites_solution_hydrogens geom
_atom_sites_solution_primary direct
_atom_sites_solution_secondary difmap
_cell_angle_alpha 90
_cell_angle_beta 90.055(10)
_cell_angle_gamma 90
_cell_formula_units_Z 8
_cell_length_a 12.186(7)
_cell_length_b 19.548(12)
_cell_length_c 19.700(12)
_cell_measurement_reflns_used 21394
_cell_measurement_temperature 173(2)
_cell_measurement_theta_max 27.38
_cell_measurement_theta_min 3.38
_cell_volume 4693(5)
_computing_cell_refinement SMART
_computing_data_collection 'SMART (Bruker, 1997)'
_computing_data_reduction SAINT
_computing_molecular_graphics 'SHELXTL and WINGX (Farrugia, 1999)'
_computing_publication_material SHELXTL
_computing_structure_refinement SHELXTL
_computing_structure_solution 'SHELXTL (Sheldrick, 1997)'
_diffrn_ambient_temperature 173(2)
_diffrn_measured_fraction_theta_full 0.970
_diffrn_measured_fraction_theta_max 0.970
_diffrn_measurement_device_type 'Bruker SMART 1K CCD area-detector'
_diffrn_measurement_method '\f and \w'
_diffrn_radiation_monochromator graphite
_diffrn_radiation_source 'rotating anode'
_diffrn_radiation_type MoK\a
_diffrn_radiation_wavelength 0.71073
_diffrn_reflns_av_R_equivalents 0.050
_diffrn_reflns_av_sigmaI/netI 0.063
_diffrn_reflns_limit_h_max 15
_diffrn_reflns_limit_h_min -15
_diffrn_reflns_limit_k_max 25
_diffrn_reflns_limit_k_min -25
_diffrn_reflns_limit_l_max 22
_diffrn_reflns_limit_l_min -25
_diffrn_reflns_number 34377
_diffrn_reflns_theta_full 27.51
_diffrn_reflns_theta_max 27.51
_diffrn_reflns_theta_min 1.03
_exptl_absorpt_coefficient_mu 6.559
_exptl_absorpt_correction_T_max 0.455
_exptl_absorpt_correction_T_min 0.175
_exptl_absorpt_correction_type multi-scan
_exptl_absorpt_process_details '(SADABS; Bruker, 1997)'
_exptl_crystal_colour colorless
_exptl_crystal_density_diffrn 1.583
_exptl_crystal_density_meas ?
_exptl_crystal_density_method 'not measured'
_exptl_crystal_description plate
_exptl_crystal_F_000 2128
_exptl_crystal_size_max 0.35
_exptl_crystal_size_mid 0.30
_exptl_crystal_size_min 0.12
_refine_diff_density_max 3.05
_refine_diff_density_min -3.38
_refine_ls_extinction_coef 0.00029(4)
_refine_ls_extinction_expression Fc^*^=kFc[1+0.001xFc^2^\l^3^/sin(2\q)]^-1/4^
_refine_ls_extinction_method 'SHELXTL (Sheldrick, 1997)'
_refine_ls_goodness_of_fit_ref 1.061
_refine_ls_hydrogen_treatment constr
_refine_ls_matrix_type full
_refine_ls_number_parameters 557
_refine_ls_number_reflns 10466
_refine_ls_number_restraints 0
_refine_ls_restrained_S_all 1.061
_refine_ls_R_factor_all 0.066
_refine_ls_R_factor_gt 0.044
_refine_ls_shift/su_max 0.002
_refine_ls_shift/su_mean 0.000
_refine_ls_structure_factor_coef Fsqd
_refine_ls_weighting_details 'calc w = 1/[\s^2^(Fo^2^)+(0.0261P)^2^] where P=(Fo^2^+2Fc^2^)/3'
_refine_ls_weighting_scheme calc
_refine_ls_wR_factor_gt 0.092
_refine_ls_wR_factor_ref 0.107
_reflns_number_gt 8750
_reflns_number_total 10466
_reflns_threshold_expression I>2\s(I)
_cod_data_source_file tr1042.cif
_cod_data_source_block II
_cod_depositor_comments
;
The following automatic conversions were performed:
'_symmetry_cell_setting' value 'Monoclinic' changed to 'monoclinic'
according to '/home/saulius/struct/CIF-dictionaries/cif_core.dic'
dictionary named 'cif_core.dic' version 2.4.1 from 2010-06-29.

Automatic conversion script
Id: cif_fix_enum 1527 2010-12-29 10:47:43Z saulius 

The following automatic conversions were performed:

'_symmetry_cell_setting' value 'Monoclinic' changed to 'monoclinic'
according to /home/saulius/struct/CIF-dictionaries/cif_core.dic
dictionary named 'cif_core.dic' version 2.4.1 from 2010-06-29.

Automatic conversion script
Id: cif_fix_values 1715 2011-07-08 13:25:40Z adriana 

The following automatic conversions were performed:

'_exptl_crystal_density_meas' value 'not measured' was changed to '?'
- the value is perceived as not measured.

Automatic conversion script
Id: cif_fix_values 3008 2015-01-20 13:52:24Z robertas 
;
_cod_original_sg_symbol_H-M 'P 21/n'
_cod_database_code 2013101
_cod_database_fobs_code 2013101

loop_
_symmetry_equiv_pos_as_xyz
'x, y, z'
'-x+1/2, y+1/2, -z+1/2'
'-x, -y, -z'
'x-1/2, -y-1/2, z-1/2'

loop_
_atom_site_label
_atom_site_fract_x
_atom_site_fract_y
_atom_site_fract_z
_atom_site_U_iso_or_equiv
_atom_site_adp_type
_atom_site_calc_flag
_atom_site_refinement_flags
_atom_site_occupancy
_atom_site_disorder_assembly
_atom_site_disorder_group
_atom_site_type_symbol
Hg1 0.23983(3) 0.146666(15) 0.346938(18) 0.02603(10) Uani d . 1 . . Hg
C1A 0.3672(8) 0.1996(4) 0.3931(5) 0.025(2) Uani d . 1 . . C
B2A 0.3325(12) 0.2680(6) 0.4429(7) 0.039(3) Uani d . 1 . . B
H2A 0.2451 0.2859 0.4533 0.047 Uiso calc R 1 . . H
B3A 0.3969(10) 0.2793(5) 0.3623(6) 0.031(3) Uani d . 1 . . B
H3A 0.3518 0.3053 0.3187 0.04(3) Uiso calc R 1 . . H
B4A 0.4861(9) 0.2089(6) 0.3475(7) 0.032(3) Uani d . 1 . . B
H4A 0.5010 0.1874 0.2945 0.038 Uiso calc R 1 . . H
B5A 0.4779(12) 0.1545(6) 0.4197(6) 0.037(3) Uani d . 1 . . B
H5A 0.4871 0.0966 0.4152 0.03(3) Uiso calc R 1 . . H
B6A 0.3854(12) 0.1921(6) 0.4785(6) 0.035(3) Uani d . 1 . . B
H6A 0.335(9) 0.157(5) 0.507(5) 0.03(3) Uiso d . 1 . . H
B7A 0.4378(15) 0.2708(6) 0.5048(8) 0.049(4) Uani d . 1 . . B
H7A 0.4239 0.2920 0.5580 0.058 Uiso calc R 1 . . H
B8A 0.4443(12) 0.3255(7) 0.4326(7) 0.043(4) Uani d . 1 . . B
H8A 0.4338 0.3832 0.4380 0.052 Uiso calc R 1 . . H
B9A 0.5380(12) 0.2891(7) 0.3732(7) 0.042(3) Uani d . 1 . . B
H9A 0.5896 0.3227 0.3384 0.051 Uiso calc R 1 . . H
B10A 0.5905(11) 0.2118(7) 0.4087(7) 0.039(3) Uani d . 1 . . B
H10A 0.6776 0.1936 0.3980 0.047 Uiso calc R 1 . . H
B11A 0.5275(14) 0.2005(7) 0.4899(8) 0.044(3) Uani d . 1 . . B
H11A 0.5731 0.1746 0.5334 0.04(3) Uiso calc R 1 . . H
C12A 0.5570(10) 0.2796(5) 0.4571(6) 0.038(3) Uani d . 1 . . C
H12A 0.6285 0.3090 0.4803 0.05(3) Uiso calc R 1 . . H
C1B 0.1133(8) 0.1028(5) 0.2918(5) 0.026(2) Uani d . 1 . . C
B2B 0.0766(9) 0.1468(5) 0.2214(6) 0.024(2) Uani d . 1 . . B
H2B 0.1145 0.1974 0.2049 0.01(2) Uiso calc R 1 . . H
B3B -0.0115(10) 0.1429(6) 0.2923(7) 0.031(3) Uani d . 1 . . B
H3B -0.0324 0.1906 0.3229 0.05(3) Uiso calc R 1 . . H
B4B 0.0072(9) 0.0616(5) 0.3318(7) 0.033(3) Uani d . 1 . . B
H4B -0.0011 0.0545 0.3890 0.040 Uiso calc R 1 . . H
B5B 0.1087(11) 0.0157(6) 0.2825(7) 0.031(3) Uani d . 1 . . B
H5B 0.1683 -0.0221 0.3067 0.04(3) Uiso calc R 1 . . H
B6B 0.1529(12) 0.0695(5) 0.2146(6) 0.033(3) Uani d . 1 . . B
H6B 0.2402 0.0680 0.1940 0.04(3) Uiso calc R 1 . . H
B7B 0.0366(11) 0.0842(6) 0.1624(6) 0.037(3) Uani d . 1 . . B
H7B 0.0448 0.0915 0.1052 0.044 Uiso calc R 1 . . H
B8B -0.0640(11) 0.1290(6) 0.2104(7) 0.036(3) Uani d . 1 . . B
H8B -0.1233 0.1661 0.1850 0.044 Uiso calc R 1 . . H
B9B -0.1061(11) 0.0765(6) 0.2792(7) 0.037(3) Uani d . 1 . . B
H9B -0.1932 0.0787 0.3001 0.044 Uiso calc R 1 . . H
B10B -0.0330(11) -0.0021(6) 0.2732(7) 0.036(3) Uani d . 1 . . B
H10B -0.0711 -0.0525 0.2902 0.043 Uiso calc R 1 . . H
B11B 0.0540(12) 0.0029(6) 0.2016(7) 0.038(3) Uani d . 1 . . B
H11B 0.0734 -0.0447 0.1705 0.045 Uiso calc R 1 . . H
C12B -0.0682(9) 0.0425(5) 0.2025(6) 0.038(3) Uani d . 1 . . C
H12B -0.1355 0.0199 0.1691 0.04(3) Uiso calc R 1 . . H
Hg2 0.28017(3) 0.842004(16) 0.32756(2) 0.02878(10) Uani d . 1 . . Hg
C1C 0.4153(8) 0.8850(5) 0.2771(5) 0.028(2) Uani d . 1 . . C
B2C 0.5330(10) 0.8393(6) 0.2773(7) 0.033(3) Uani d . 1 . . B
H2C 0.5439 0.7879 0.3038 0.040 Uiso calc R 1 . . H
B3C 0.5194(9) 0.9164(6) 0.3246(7) 0.033(3) Uani d . 1 . . B
H3C 0.5213 0.9169 0.3824 0.040 Uiso calc R 1 . . H
B4C 0.4340(11) 0.9719(6) 0.2771(7) 0.035(3) Uani d . 1 . . B
H4C 0.3780 1.0105 0.3032 0.042 Uiso calc R 1 . . H
B5C 0.3910(11) 0.9280(6) 0.2029(6) 0.034(3) Uani d . 1 . . B
H5C 0.3068 0.9361 0.1790 0.08(4) Uiso calc R 1 . . H
B6C 0.4554(10) 0.8466(6) 0.2042(7) 0.033(3) Uani d . 1 . . B
H6C 0.4128 0.8003 0.1808 0.040 Uiso calc R 1 . . H
B7C 0.5986(11) 0.8564(7) 0.2005(7) 0.041(3) Uani d . 1 . . B
H7C 0.6549 0.8179 0.1745 0.06(3) Uiso calc R 1 . . H
B8C 0.6375(11) 0.9011(7) 0.2742(7) 0.040(3) Uani d . 1 . . B
H8C 0.7221 0.8927 0.2976 0.048 Uiso calc R 1 . . H
B9C 0.5738(11) 0.9829(7) 0.2748(8) 0.041(3) Uani d . 1 . . B
H9C 0.6149 1.0294 0.2988 0.049 Uiso calc R 1 . . H
B10C 0.4961(12) 0.9901(7) 0.2004(9) 0.043(4) Uani d . 1 . . B
H10C 0.4840 1.0412 0.1736 0.052 Uiso calc R 1 . . H
B11C 0.5126(11) 0.9129(7) 0.1543(7) 0.042(3) Uani d . 1 . . B
H11C 0.5125 0.9123 0.0964 0.051 Uiso calc R 1 . . H
C12C 0.6157(10) 0.9446(6) 0.2016(6) 0.045(3) Uani d . 1 . . C
H12C 0.6898 0.9671 0.1742 0.054 Uiso calc R 1 . . H
C1D 0.1499(7) 0.7948(4) 0.3767(5) 0.023(2) Uani d . 1 . . C
B2D 0.1824(12) 0.7227(5) 0.4231(6) 0.035(3) Uani d . 1 . . B
H2D 0.2686 0.7007 0.4285 0.041 Uiso calc R 1 . . H
B3D 0.1077(9) 0.7179(5) 0.3453(6) 0.029(2) Uani d . 1 . . B
H3D 0.1437 0.6923 0.2984 0.02(2) Uiso calc R 1 . . H
B4D 0.0265(9) 0.7911(5) 0.3392(6) 0.027(2) Uani d . 1 . . B
H4D 0.0079 0.8152 0.2878 0.032 Uiso calc R 1 . . H
B5D 0.0454(11) 0.8419(6) 0.4135(6) 0.032(3) Uani d . 1 . . B
H5D 0.0391 0.9000 0.4124 0.038 Uiso calc R 1 . . H
B6D 0.1428(12) 0.7998(6) 0.4633(6) 0.037(3) Uani d . 1 . . B
H6D 0.2039 0.8299 0.4955 0.03(3) Uiso calc R 1 . . H
B7D 0.0839(14) 0.7204(6) 0.4906(7) 0.047(4) Uani d . 1 . . B
H7D 0.1022 0.6959 0.5419 0.056 Uiso calc R 1 . . H
B8D 0.0626(12) 0.6705(5) 0.4179(7) 0.038(3) Uani d . 1 . . B
H8D 0.0666 0.6123 0.4205 0.045 Uiso calc R 1 . . H
B9D -0.0318(11) 0.7125(6) 0.3655(7) 0.038(3) Uani d . 1 . . B
H9D -0.0919 0.6826 0.3326 0.06(4) Uiso calc R 1 . . H
B10D -0.0706(12) 0.7902(6) 0.4074(7) 0.040(3) Uani d . 1 . . B
H10D -0.1565 0.8127 0.4025 0.047 Uiso calc R 1 . . H
B11D 0.0026(13) 0.7943(7) 0.4843(8) 0.044(4) Uani d . 1 . . B
H11D -0.0332 0.8193 0.5316 0.02(3) Uiso calc R 1 . . H
C12D -0.0380(11) 0.7185(6) 0.4511(6) 0.043(3) Uani d . 1 . . C
H12D -0.1081 0.6906 0.4775 0.051 Uiso calc R 1 . . H
O1 0.2345(8) 0.0375(4) 0.4428(3) 0.0468(19) Uani d . 1 . . O
C1 0.3086(12) -0.0141(6) 0.4571(8) 0.060(4) Uani d . 1 . . C
H1A 0.3812 -0.0033 0.4373 0.072 Uiso calc R 1 . . H
H1B 0.2828 -0.0580 0.4377 0.072 Uiso calc R 1 . . H
C2 0.3168(16) -0.0192(7) 0.5328(9) 0.094(7) Uani d . 1 . . C
H2E 0.3107 -0.0674 0.5479 0.113 Uiso calc R 1 . . H
H2F 0.3873 -0.0002 0.5492 0.113 Uiso calc R 1 . . H
C3 0.2242(13) 0.0214(8) 0.5576(7) 0.073(4) Uani d . 1 . . C
H3E 0.1790 -0.0058 0.5894 0.087 Uiso calc R 1 . . H
H3F 0.2507 0.0628 0.5815 0.087 Uiso calc R 1 . . H
C4 0.1612(10) 0.0400(7) 0.4987(7) 0.055(3) Uani d . 1 . . C
H4E 0.0998 0.0075 0.4919 0.066 Uiso calc R 1 . . H
H4F 0.1306 0.0866 0.5039 0.066 Uiso calc R 1 . . H
O2 0.2737(7) 0.4979(3) 0.5850(4) 0.044(2) Uani d . 1 . . O
C1' 0.2927(15) 0.5449(7) 0.5296(8) 0.076(5) Uani d . 1 . . C
H1'A 0.3718 0.5555 0.5253 0.091 Uiso calc R 1 . . H
H1'B 0.2519 0.5881 0.5368 0.091 Uiso calc R 1 . . H
C2' 0.252(2) 0.5093(7) 0.4691(6) 0.089(6) Uani d . 1 . . C
H2'A 0.2100 0.5409 0.4399 0.107 Uiso calc R 1 . . H
H2'B 0.3146 0.4908 0.4424 0.107 Uiso calc R 1 . . H
C3' 0.1829(15) 0.4542(8) 0.4931(8) 0.087(5) Uani d . 1 . . C
H3'A 0.1057 0.4693 0.4972 0.104 Uiso calc R 1 . . H
H3'B 0.1864 0.4142 0.4623 0.104 Uiso calc R 1 . . H
C4' 0.2286(12) 0.4379(6) 0.5586(6) 0.052(3) Uiso d . 1 . . C
H4'B 0.1705 0.4204 0.5892 0.062 Uiso calc R 1 . . H
H4'A 0.2859 0.4024 0.5541 0.062 Uiso calc R 1 . . H

loop_
_atom_site_aniso_label
_atom_site_aniso_U_11
_atom_site_aniso_U_22
_atom_site_aniso_U_33
_atom_site_aniso_U_12
_atom_site_aniso_U_13
_atom_site_aniso_U_23
Hg1 0.02156(19) 0.02566(14) 0.03086(18) -0.00488(13) -0.00366(18) -0.00210(12)
C1A 0.024(5) 0.024(4) 0.026(5) -0.010(4) -0.004(4) 0.002(4)
B2A 0.048(8) 0.027(5) 0.042(8) -0.010(6) 0.002(6) -0.004(5)
B3A 0.035(7) 0.028(5) 0.029(7) -0.005(5) -0.008(5) 0.008(4)
B4A 0.015(5) 0.046(6) 0.034(7) -0.004(5) -0.002(6) 0.006(5)
B5A 0.048(8) 0.031(6) 0.031(7) 0.001(6) -0.010(6) 0.006(5)
B6A 0.040(8) 0.036(6) 0.028(7) -0.015(6) 0.000(6) -0.001(5)
B7A 0.083(12) 0.030(6) 0.033(7) -0.020(7) -0.010(8) -0.001(5)
B8A 0.044(9) 0.033(6) 0.053(9) -0.021(6) -0.017(7) 0.004(6)
B9A 0.043(8) 0.049(7) 0.036(7) -0.018(6) -0.016(6) 0.020(6)
B10A 0.026(7) 0.049(7) 0.042(8) -0.002(6) -0.014(6) 0.011(6)
B11A 0.061(10) 0.033(6) 0.037(8) -0.012(6) -0.018(7) 0.010(6)
C12A 0.041(7) 0.038(5) 0.037(7) -0.018(5) -0.010(5) 0.010(5)
C1B 0.019(5) 0.027(4) 0.031(5) -0.003(4) -0.005(4) 0.000(4)
B2B 0.025(6) 0.020(5) 0.028(6) 0.000(4) -0.006(5) 0.002(4)
B3B 0.022(6) 0.031(5) 0.041(7) -0.004(5) -0.011(5) 0.004(5)
B4B 0.028(6) 0.031(5) 0.041(7) -0.010(4) -0.010(6) 0.010(5)
B5B 0.031(7) 0.028(5) 0.035(7) 0.002(5) -0.002(6) -0.001(5)
B6B 0.050(8) 0.023(5) 0.026(6) -0.001(5) -0.008(6) -0.001(4)
B7B 0.049(8) 0.040(6) 0.023(7) -0.005(5) -0.010(6) -0.002(5)
B8B 0.026(7) 0.039(6) 0.044(8) -0.003(5) -0.011(6) 0.008(5)
B9B 0.028(7) 0.039(6) 0.044(8) -0.013(5) -0.003(6) 0.007(5)
B10B 0.034(8) 0.030(6) 0.043(9) -0.013(5) -0.013(7) 0.004(5)
B11B 0.050(9) 0.030(6) 0.033(8) -0.009(6) -0.006(7) -0.009(5)
C12B 0.036(6) 0.040(6) 0.037(6) -0.016(5) -0.012(5) 0.002(5)
Hg2 0.0238(2) 0.02761(15) 0.0349(2) -0.00696(14) -0.00134(19) 0.00378(13)
C1C 0.012(5) 0.035(5) 0.037(6) -0.007(4) -0.002(4) 0.006(4)
B2C 0.024(6) 0.033(6) 0.043(7) -0.004(5) -0.003(5) 0.008(5)
B3C 0.019(6) 0.040(6) 0.040(7) -0.016(5) -0.004(6) 0.006(6)
B4C 0.045(8) 0.018(5) 0.042(8) -0.009(5) -0.003(6) -0.003(5)
B5C 0.039(7) 0.035(6) 0.027(6) -0.004(5) -0.009(6) 0.008(5)
B6C 0.024(6) 0.038(6) 0.037(7) 0.008(5) 0.000(5) 0.000(5)
B7C 0.029(7) 0.050(7) 0.044(8) 0.003(6) 0.001(6) -0.003(6)
B8C 0.026(7) 0.052(7) 0.042(8) -0.006(6) -0.004(6) 0.004(6)
B9C 0.019(7) 0.048(7) 0.057(10) -0.014(6) 0.006(6) 0.008(7)
B10C 0.030(7) 0.045(7) 0.056(10) -0.008(6) 0.009(7) 0.015(7)
B11C 0.043(8) 0.057(8) 0.027(7) 0.004(6) 0.005(6) 0.007(6)
C12C 0.036(7) 0.053(7) 0.046(7) -0.006(6) 0.006(6) 0.014(5)
C1D 0.013(4) 0.027(4) 0.030(5) -0.010(4) -0.005(4) -0.006(4)
B2D 0.043(8) 0.028(5) 0.033(7) 0.000(5) -0.007(6) 0.004(5)
B3D 0.026(6) 0.029(5) 0.033(7) -0.005(4) -0.001(5) -0.003(5)
B4D 0.021(5) 0.032(5) 0.029(7) -0.005(4) -0.001(5) -0.001(5)
B5D 0.034(7) 0.024(5) 0.037(7) -0.003(5) 0.000(5) -0.005(5)
B6D 0.056(9) 0.030(5) 0.024(6) -0.006(6) -0.004(6) -0.003(4)
B7D 0.077(12) 0.033(6) 0.031(8) -0.010(7) -0.005(7) 0.006(5)
B8D 0.052(9) 0.017(5) 0.044(8) -0.006(5) 0.007(6) 0.000(5)
B9D 0.034(7) 0.039(6) 0.042(8) -0.006(6) 0.003(6) -0.016(5)
B10D 0.040(8) 0.031(6) 0.047(8) -0.008(6) 0.007(6) -0.008(5)
B11D 0.063(11) 0.037(7) 0.031(9) -0.003(7) 0.010(7) -0.007(6)
C12D 0.048(8) 0.038(6) 0.043(7) -0.016(5) 0.016(6) -0.008(5)
O1 0.055(6) 0.048(4) 0.038(4) 0.000(4) -0.009(4) 0.006(3)
C1 0.049(9) 0.040(6) 0.093(12) 0.003(6) 0.002(8) -0.006(7)
C2 0.120(16) 0.051(7) 0.112(14) 0.042(9) -0.084(13) -0.025(8)
C3 0.057(10) 0.107(11) 0.054(8) -0.010(10) 0.000(8) 0.035(8)
C4 0.034(7) 0.063(8) 0.069(9) 0.011(6) 0.002(7) 0.000(7)
O2 0.051(6) 0.044(4) 0.037(4) -0.004(4) -0.011(5) -0.003(3)
C1' 0.091(13) 0.052(7) 0.085(11) -0.032(8) 0.007(10) 0.009(7)
C2' 0.146(18) 0.083(9) 0.039(8) 0.028(12) -0.013(12) 0.020(6)
C3' 0.105(14) 0.083(10) 0.072(11) -0.024(10) -0.038(10) -0.022(9)

loop_
_atom_type_symbol
_atom_type_description
_atom_type_scat_dispersion_real
_atom_type_scat_dispersion_imag
_atom_type_scat_source
C C 0.0033 0.0016 'International Tables Vol C Tables 4.2.6.8 and 6.1.1.4'
H H 0.0000 0.0000 'International Tables Vol C Tables 4.2.6.8 and 6.1.1.4'
B B 0.0013 0.0007 'International Tables Vol C Tables 4.2.6.8 and 6.1.1.4'
O O 0.0106 0.0060 'International Tables Vol C Tables 4.2.6.8 and 6.1.1.4'
Hg Hg -2.3894 9.2266 'International Tables Vol C Tables 4.2.6.8 and 6.1.1.4'

loop_
_geom_angle_atom_site_label_1
_geom_angle_atom_site_label_2
_geom_angle_atom_site_label_3
_geom_angle
C1B Hg1 C1A 173.0(4)
B5A C1A B6A 63.0(7)
B5A C1A B3A 114.5(8)
B6A C1A B3A 113.7(7)
B5A C1A B2A 115.2(8)
B6A C1A B2A 62.2(7)
B3A C1A B2A 62.9(7)
B5A C1A B4A 62.9(7)
B6A C1A B4A 114.6(8)
B3A C1A B4A 62.5(7)
B2A C1A B4A 115.3(8)
B5A C1A Hg1 118.1(6)
B6A C1A Hg1 119.1(6)
B3A C1A Hg1 117.3(6)
B2A C1A Hg1 117.1(7)
B4A C1A Hg1 117.1(7)
C1A B2A B6A 58.7(6)
C1A B2A B7A 103.9(10)
B6A B2A B7A 59.2(7)
C1A B2A B8A 103.8(10)
B6A B2A B8A 107.3(10)
B7A B2A B8A 60.3(8)
C1A B2A B3A 58.5(6)
B6A B2A B3A 107.2(9)
B7A B2A B3A 106.8(10)
B8A B2A B3A 58.9(7)
C1A B2A H2A 125.1
B6A B2A H2A 121.9
B7A B2A H2A 122.9
B8A B2A H2A 122.8
B3A B2A H2A 122.3
C1A B3A B9A 105.4(8)
C1A B3A B8A 105.1(8)
B9A B3A B8A 61.5(8)
C1A B3A B4A 58.9(6)
B9A B3A B4A 60.1(7)
B8A B3A B4A 109.2(9)
C1A B3A B2A 58.6(6)
B9A B3A B2A 109.8(9)
B8A B3A B2A 60.4(7)
B4A B3A B2A 108.7(8)
C1A B3A H3A 124.9
B9A B3A H3A 121.2
B8A B3A H3A 121.6
B4A B3A H3A 121.1
B2A B3A H3A 120.9
C1A B4A B10A 104.9(9)
C1A B4A B9A 104.3(9)
B10A B4A B9A 60.9(7)
C1A B4A B3A 58.6(6)
B10A B4A B3A 107.7(9)
B9A B4A B3A 58.9(7)
C1A B4A B5A 58.0(7)
B10A B4A B5A 60.7(7)
B9A B4A B5A 108.8(9)
B3A B4A B5A 107.3(9)
C1A B4A H4A 125.1
B10A B4A H4A 121.7
B9A B4A H4A 122.2
B3A B4A H4A 122.3
B5A B4A H4A 121.4
C1A B5A B11A 104.5(9)
C1A B5A B6A 58.7(7)
B11A B5A B6A 59.6(8)
C1A B5A B4A 59.1(6)
B11A B5A B4A 107.7(9)
B6A B5A B4A 108.1(9)
C1A B5A B10A 104.3(8)
B11A B5A B10A 60.7(8)
B6A B5A B10A 107.9(9)
B4A B5A B10A 58.9(7)
C1A B5A H5A 124.7
B11A B5A H5A 122.4
B6A B5A H5A 121.5
B4A B5A H5A 121.7
B10A B5A H5A 122.6
C1A B6A B7A 105.3(8)
C1A B6A B11A 104.3(10)
B7A B6A B11A 61.2(9)
C1A B6A B2A 59.2(7)
B7A B6A B2A 60.6(8)
B11A B6A B2A 109.4(9)
C1A B6A B5A 58.3(7)
B7A B6A B5A 109.0(10)
B11A B6A B5A 59.6(8)
B2A B6A B5A 108.7(9)
C1A B6A H6A 119(6)
B7A B6A H6A 128(6)
B11A B6A H6A 124(6)
B2A B6A H6A 122(6)
B5A B6A H6A 116(5)
C12A B7A B6A 103.4(10)
C12A B7A B2A 103.6(10)
B6A B7A B2A 60.2(7)
C12A B7A B11A 58.2(8)
B6A B7A B11A 59.7(8)
B2A B7A B11A 107.9(10)
C12A B7A B8A 58.1(8)
B6A B7A B8A 108.0(9)
B2A B7A B8A 60.1(7)
B11A B7A B8A 107.7(12)
C12A B7A H7A 125.9
B6A B7A H7A 122.6
B2A B7A H7A 122.4
B11A B7A H7A 121.6
B8A B7A H7A 121.5
C12A B8A B3A 102.4(9)
C12A B8A B2A 104.5(9)
B3A B8A B2A 60.8(7)
C12A B8A B7A 59.7(8)
B3A B8A B7A 107.8(8)
B2A B8A B7A 59.6(8)
C12A B8A B9A 57.4(8)
B3A B8A B9A 59.0(8)
B2A B8A B9A 108.2(9)
B7A B8A B9A 108.2(10)
C12A B8A H8A 125.7
B3A B8A H8A 123.2
B2A B8A H8A 121.9
B7A B8A H8A 121.0
B9A B8A H8A 121.9
C12A B9A B3A 104.1(10)
C12A B9A B4A 103.5(8)
B3A B9A B4A 60.9(7)
C12A B9A B10A 58.0(7)
B3A B9A B10A 108.0(9)
B4A B9A B10A 59.2(7)
C12A B9A B8A 59.1(8)
B3A B9A B8A 59.5(8)
B4A B9A B8A 108.3(9)
B10A B9A B8A 108.1(9)
C12A B9A H9A 125.5
B3A B9A H9A 122.3
B4A B9A H9A 122.5
B10A B9A H9A 121.8
B8A B9A H9A 121.2
C12A B10A B4A 103.8(9)
C12A B10A B9A 57.9(7)
B4A B10A B9A 59.9(7)
C12A B10A B5A 103.8(10)
B4A B10A B5A 60.4(7)
B9A B10A B5A 107.7(9)
C12A B10A B11A 59.1(7)
B4A B10A B11A 107.4(10)
B9A B10A B11A 107.6(10)
B5A B10A B11A 58.9(7)
C12A B10A H10A 125.3
B4A B10A H10A 122.5
B9A B10A H10A 121.8
B5A B10A H10A 122.8
B11A B10A H10A 121.8
C12A B11A B6A 104.1(10)
C12A B11A B5A 103.7(10)
B6A B11A B5A 60.8(8)
C12A B11A B7A 59.7(8)
B6A B11A B7A 59.1(8)
B5A B11A B7A 108.3(11)
C12A B11A B10A 57.3(8)
B6A B11A B10A 108.8(10)
B5A B11A B10A 60.5(8)
B7A B11A B10A 108.4(10)
C12A B11A H11A 125.6
B6A B11A H11A 122.3
B5A B11A H11A 122.2
B7A B11A H11A 121.1
B10A B11A H11A 121.3
B9A C12A B10A 64.1(8)
B9A C12A B8A 63.5(8)
B10A C12A B8A 116.7(9)
B9A C12A B11A 116.3(9)
B10A C12A B11A 63.5(8)
B8A C12A B11A 114.3(10)
B9A C12A B7A 115.4(10)
B10A C12A B7A 115.6(9)
B8A C12A B7A 62.2(8)
B11A C12A B7A 62.1(8)
B9A C12A H12A 116.3
B10A C12A H12A 116.1
B8A C12A H12A 117.5
B11A C12A H12A 117.7
B7A C12A H12A 118.1
B2B C1B B3B 62.4(7)
B2B C1B B5B 114.1(8)
B3B C1B B5B 115.2(8)
B2B C1B B4B 114.6(8)
B3B C1B B4B 62.8(6)
B5B C1B B4B 63.7(7)
B2B C1B B6B 62.8(6)
B3B C1B B6B 115.3(8)
B5B C1B B6B 62.6(7)
B4B C1B B6B 116.0(8)
B2B C1B Hg1 114.6(6)
B3B C1B Hg1 118.0(6)
B5B C1B Hg1 119.4(7)
B4B C1B Hg1 120.9(7)
B6B C1B Hg1 114.3(7)
C1B B2B B7B 105.2(7)
C1B B2B B8B 104.9(8)
B7B B2B B8B 60.8(7)
C1B B2B B3B 59.3(6)
B7B B2B B3B 109.0(8)
B8B B2B B3B 59.8(7)
C1B B2B B6B 59.5(6)
B7B B2B B6B 60.2(6)
B8B B2B B6B 109.4(8)
B3B B2B B6B 110.0(8)
C1B B2B H2B 124.6
B7B B2B H2B 121.9
B8B B2B H2B 122.1
B3B B2B H2B 120.7
B6B B2B H2B 120.3
C1B B3B B9B 104.1(8)
C1B B3B B8B 104.3(9)
B9B B3B B8B 60.8(7)
C1B B3B B2B 58.2(6)
B9B B3B B2B 108.4(9)
B8B B3B B2B 60.0(7)
C1B B3B B4B 58.8(6)
B9B B3B B4B 59.2(7)
B8B B3B B4B 108.0(8)
B2B B3B B4B 107.8(9)
C1B B3B H3B 125.3
B9B B3B H3B 122.3
B8B B3B H3B 122.1
B2B B3B H3B 121.4
B4B B3B H3B 121.7
C1B B4B B9B 104.1(8)
C1B B4B B10B 103.9(9)
B9B B4B B10B 60.8(7)
C1B B4B B3B 58.5(6)
B9B B4B B3B 59.5(6)
B10B B4B B3B 107.9(9)
C1B B4B B5B 58.1(6)
B9B B4B B5B 107.7(9)
B10B B4B B5B 59.3(7)
B3B B4B B5B 107.1(9)
C1B B4B H4B 125.4
B9B B4B H4B 122.3
B10B B4B H4B 122.4
B3B B4B H4B 121.8
B5B B4B H4B 122.2
C1B B5B B11B 104.7(8)
C1B B5B B10B 103.8(8)
B11B B5B B10B 60.4(8)
C1B B5B B6B 59.0(6)
B11B B5B B6B 61.1(7)
B10B B5B B6B 109.5(9)
C1B B5B B4B 58.2(6)
B11B B5B B4B 107.5(9)
B10B B5B B4B 59.1(7)
B6B B5B B4B 108.5(8)
C1B B5B H5B 125.3
B11B B5B H5B 122.1
B10B B5B H5B 122.4
B6B B5B H5B 120.2
B4B B5B H5B 122.1
C1B B6B B7B 103.1(9)
C1B B6B B2B 57.7(6)
B7B B6B B2B 59.3(6)
C1B B6B B5B 58.5(6)
B7B B6B B5B 106.8(9)
B2B B6B B5B 106.6(9)
C1B B6B B11B 102.2(9)
B7B B6B B11B 59.9(7)
B2B B6B B11B 106.0(9)
B5B B6B B11B 58.4(7)
C1B B6B H6B 125.9
B7B B6B H6B 122.9
B2B B6B H6B 122.5
B5B B6B H6B 122.3
B11B B6B H6B 123.9
C12B B7B B2B 103.5(8)
C12B B7B B6B 104.6(8)
B2B B7B B6B 60.5(6)
C12B B7B B8B 58.3(7)
B2B B7B B8B 59.7(7)
B6B B7B B8B 108.7(8)
C12B B7B B11B 57.4(7)
B2B B7B B11B 107.6(8)
B6B B7B B11B 60.6(7)
B8B B7B B11B 106.9(9)
C12B B7B H7B 125.8
B2B B7B H7B 122.7
B6B B7B H7B 121.5
B8B B7B H7B 121.6
B11B B7B H7B 122.1
C12B B8B B3B 104.4(8)
C12B B8B B2B 103.7(8)
B3B B8B B2B 60.2(7)
C12B B8B B9B 59.1(7)
B3B B8B B9B 59.6(7)
B2B B8B B9B 107.6(8)
C12B B8B B7B 58.8(7)
B3B B8B B7B 108.3(9)
B2B B8B B7B 59.5(7)
B9B B8B B7B 108.7(9)
C12B B8B H8B 125.1
B3B B8B H8B 122.3
B2B B8B H8B 123.0
B9B B8B H8B 121.3
B7B B8B H8B 121.1
C12B B9B B4B 104.1(9)
C12B B9B B3B 103.8(9)
B4B B9B B3B 61.2(7)
C12B B9B B8B 58.2(7)
B4B B9B B8B 108.6(9)
B3B B9B B8B 59.6(7)
C12B B9B B10B 58.1(7)
B4B B9B B10B 60.1(7)
B3B B9B B10B 108.7(9)
B8B B9B B10B 107.6(10)
C12B B9B H9B 125.8
B4B B9B H9B 121.8
B3B B9B H9B 122.1
B8B B9B H9B 121.6
B10B B9B H9B 121.5
C12B B10B B4B 104.1(8)
C12B B10B B11B 57.9(8)
B4B B10B B11B 108.4(9)
C12B B10B B5B 103.2(9)
B4B B10B B5B 61.6(7)
B11B B10B B5B 59.1(7)
C12B B10B B9B 59.0(7)
B4B B10B B9B 59.1(7)
B11B B10B B9B 107.8(9)
B5B B10B B9B 108.1(8)
C12B B10B H10B 125.7
B4B B10B H10B 122.0
B11B B10B H10B 121.8
B5B B10B H10B 122.5
B9B B10B H10B 121.5
C12B B11B B5B 105.2(10)
C12B B11B B10B 59.0(8)
B5B B11B B10B 60.6(8)
C12B B11B B7B 59.1(7)
B5B B11B B7B 108.3(8)
B10B B11B B7B 108.9(10)
C12B B11B B6B 105.1(8)
B5B B11B B6B 60.6(7)
B10B B11B B6B 109.3(9)
B7B B11B B6B 59.6(7)
C12B B11B H11B 124.5
B5B B11B H11B 122.0
B10B B11B H11B 120.6
B7B B11B H11B 121.3
B6B B11B H11B 122.0
B11B C12B B10B 63.2(8)
B11B C12B B8B 115.7(8)
B10B C12B B8B 115.4(9)
B11B C12B B7B 63.4(7)
B10B C12B B7B 115.9(9)
B8B C12B B7B 62.9(7)
B11B C12B B9B 115.3(9)
B10B C12B B9B 62.9(8)
B8B C12B B9B 62.7(7)
B7B C12B B9B 115.1(8)
B11B C12B H12B 117.0
B10B C12B H12B 117.1
B8B C12B H12B 117.4
B7B C12B H12B 117.1
B9B C12B H12B 117.6
C1D Hg2 C1C 177.2(4)
B2C C1C B3C 63.5(7)
B2C C1C B6C 61.4(7)
B3C C1C B6C 114.4(8)
B2C C1C B5C 114.1(9)
B3C C1C B5C 115.0(8)
B6C C1C B5C 62.8(7)
B2C C1C B4C 114.2(8)
B3C C1C B4C 62.6(7)
B6C C1C B4C 113.6(8)
B5C C1C B4C 62.4(7)
B2C C1C Hg2 117.0(7)
B3C C1C Hg2 118.1(7)
B6C C1C Hg2 116.9(7)
B5C C1C Hg2 117.8(7)
B4C C1C Hg2 120.1(7)
C1C B2C B6C 59.3(7)
C1C B2C B7C 106.6(9)
B6C B2C B7C 60.8(8)
C1C B2C B8C 104.6(8)
B6C B2C B8C 108.1(9)
B7C B2C B8C 60.4(7)
C1C B2C B3C 58.3(6)
B6C B2C B3C 108.4(9)
B7C B2C B3C 109.6(9)
B8C B2C B3C 60.2(7)
C1C B2C H2C 124.4
B6C B2C H2C 121.2
B7C B2C H2C 120.9
B8C B2C H2C 122.6
B3C B2C H2C 121.2
C1C B3C B9C 104.0(9)
C1C B3C B4C 59.3(6)
B9C B3C B4C 58.2(7)
C1C B3C B8C 103.8(9)
B9C B3C B8C 60.4(8)
B4C B3C B8C 106.5(9)
C1C B3C B2C 58.2(7)
B9C B3C B2C 107.4(10)
B4C B3C B2C 107.3(9)
B8C B3C B2C 59.2(7)
C1C B3C H3C 124.9
B9C B3C H3C 122.9
B4C B3C H3C 122.3
B8C B3C H3C 123.0
B2C B3C H3C 122.0
C1C B4C B9C 104.9(9)
C1C B4C B10C 105.2(9)
B9C B4C B10C 61.0(8)
C1C B4C B3C 58.1(6)
B9C B4C B3C 60.6(8)
B10C B4C B3C 109.3(10)
C1C B4C B5C 58.7(6)
B9C B4C B5C 109.4(10)
B10C B4C B5C 60.5(8)
B3C B4C B5C 108.2(8)
C1C B4C H4C 125.2
B9C B4C H4C 121.5
B10C B4C H4C 121.4
B3C B4C H4C 121.3
B5C B4C H4C 121.0
C1C B5C B10C 103.7(9)
C1C B5C B4C 58.9(6)
B10C B5C B4C 58.4(8)
C1C B5C B6C 58.0(7)
B10C B5C B6C 107.2(10)
B4C B5C B6C 106.9(9)
C1C B5C B11C 103.5(9)
B10C B5C B11C 59.8(8)
B4C B5C B11C 106.0(9)
B6C B5C B11C 59.6(7)
C1C B5C H5C 125.2
B10C B5C H5C 123.1
B4C B5C H5C 122.6
B6C B5C H5C 121.9
B11C B5C H5C 123.2
C1C B6C B2C 59.2(7)
C1C B6C B7C 105.9(9)
B2C B6C B7C 60.0(8)
C1C B6C B11C 105.1(9)
B2C B6C B11C 107.9(9)
B7C B6C B11C 60.3(7)
C1C B6C B5C 59.1(6)
B2C B6C B5C 109.1(9)
B7C B6C B5C 109.9(9)
B11C B6C B5C 60.6(7)
C1C B6C H6C 124.3
B2C B6C H6C 121.3
B7C B6C H6C 121.4
B11C B6C H6C 122.4
B5C B6C H6C 120.3
C12C B7C B2C 103.6(9)
C12C B7C B6C 103.2(9)
B2C B7C B6C 59.2(7)
C12C B7C B8C 57.6(7)
B2C B7C B8C 60.2(8)
B6C B7C B8C 106.7(10)
C12C B7C B11C 57.3(7)
B2C B7C B11C 107.1(9)
B6C B7C B11C 60.2(7)
B8C B7C B11C 105.8(10)
C12C B7C H7C 126.0
B2C B7C H7C 122.7
B6C B7C H7C 123.0
B8C B7C H7C 122.5
B11C B7C H7C 122.4
C12C B8C B2C 105.2(9)
C12C B8C B7C 60.5(8)
B2C B8C B7C 59.4(8)
C12C B8C B3C 105.2(9)
B2C B8C B3C 60.5(7)
B7C B8C B3C 109.1(9)
C12C B8C B9C 58.9(8)
B2C B8C B9C 107.6(9)
B7C B8C B9C 109.6(10)
B3C B8C B9C 59.4(7)
C12C B8C H8C 123.9
B2C B8C H8C 122.7
B7C B8C H8C 120.3
B3C B8C H8C 122.1
B9C B8C H8C 121.5
C12C B9C B4C 105.4(10)
C12C B9C B10C 59.3(9)
B4C B9C B10C 59.7(8)
C12C B9C B3C 105.1(10)
B4C B9C B3C 61.2(7)
B10C B9C B3C 108.8(9)
C12C B9C B8C 57.8(8)
B4C B9C B8C 108.7(9)
B10C B9C B8C 107.6(11)
B3C B9C B8C 60.2(8)
C12C B9C H9C 124.7
B4C B9C H9C 121.7
B10C B9C H9C 121.4
B3C B9C H9C 121.6
B8C B9C H9C 121.8
C12C B10C B4C 104.8(10)
C12C B10C B9C 59.0(8)
B4C B10C B9C 59.2(8)
C12C B10C B5C 105.2(10)
B4C B10C B5C 61.1(7)
B9C B10C B5C 108.3(10)
C12C B10C B11C 57.8(8)
B4C B10C B11C 108.9(9)
B9C B10C B11C 107.5(11)
B5C B10C B11C 60.8(8)
C12C B10C H10C 124.9
B4C B10C H10C 122.0
B9C B10C H10C 121.9
B5C B10C H10C 121.5
B11C B10C H10C 121.5
C12C B11C B6C 104.9(9)
C12C B11C B10C 59.2(8)
B6C B11C B10C 107.1(9)
C12C B11C B7C 60.3(8)
B6C B11C B7C 59.4(7)
B10C B11C B7C 109.5(10)
C12C B11C B5C 105.2(9)
B6C B11C B5C 59.8(7)
B10C B11C B5C 59.4(7)
B7C B11C B5C 108.5(9)
C12C B11C H11C 123.9
B6C B11C H11C 123.2
B10C B11C H11C 121.5
B7C B11C H11C 120.4
B5C B11C H11C 122.5
B11C C12C B8C 113.7(9)
B11C C12C B9C 114.0(10)
B8C C12C B9C 63.3(8)
B11C C12C B10C 63.0(8)
B8C C12C B10C 114.1(10)
B9C C12C B10C 61.7(8)
B11C C12C B7C 62.4(8)
B8C C12C B7C 61.9(8)
B9C C12C B7C 114.3(9)
B10C C12C B7C 114.4(9)
B11C C12C H12C 118.1
B8C C12C H12C 118.2
B9C C12C H12C 118.0
B10C C12C H12C 118.0
B7C C12C H12C 118.1
B4D C1D B3D 62.1(6)
B4D C1D B6D 113.3(8)
B3D C1D B6D 113.4(8)
B4D C1D B2D 113.8(7)
B3D C1D B2D 62.6(6)
B6D C1D B2D 62.0(6)
B4D C1D B5D 63.1(6)
B3D C1D B5D 113.5(7)
B6D C1D B5D 61.0(7)
B2D C1D B5D 112.4(8)
B4D C1D Hg2 120.0(7)
B3D C1D Hg2 116.9(6)
B6D C1D Hg2 118.6(6)
B2D C1D Hg2 115.7(7)
B5D C1D Hg2 121.5(6)
C1D B2D B6D 58.5(6)
C1D B2D B3D 58.1(6)
B6D B2D B3D 106.9(8)
C1D B2D B8D 104.4(8)
B6D B2D B8D 106.8(9)
B3D B2D B8D 60.2(7)
C1D B2D B7D 105.0(9)
B6D B2D B7D 60.4(7)
B3D B2D B7D 107.1(10)
B8D B2D B7D 58.7(7)
C1D B2D H2D 124.6
B6D B2D H2D 122.0
B3D B2D H2D 122.1
B8D B2D H2D 123.0
B7D B2D H2D 122.6
C1D B3D B4D 58.1(6)
C1D B3D B9D 105.3(8)
B4D B3D B9D 60.9(7)
C1D B3D B2D 59.3(6)
B4D B3D B2D 107.8(8)
B9D B3D B2D 107.6(9)
C1D B3D B8D 105.0(8)
B4D B3D B8D 107.8(8)
B9D B3D B8D 59.2(8)
B2D B3D B8D 59.9(7)
C1D B3D H3D 124.4
B4D B3D H3D 121.5
B9D B3D H3D 122.2
B2D B3D H3D 121.6
B8D B3D H3D 122.7
C1D B4D B3D 59.8(6)
C1D B4D B9D 105.6(8)
B3D B4D B9D 59.7(7)
C1D B4D B5D 59.9(7)
B3D B4D B5D 109.1(8)
B9D B4D B5D 107.1(9)
C1D B4D B10D 105.2(9)
B3D B4D B10D 108.4(8)
B9D B4D B10D 60.4(7)
B5D B4D B10D 58.3(7)
C1D B4D H4D 123.5
B3D B4D H4D 120.8
B9D B4D H4D 122.6
B5D B4D H4D 121.8
B10D B4D H4D 122.7
C1D B5D B10D 105.1(8)
C1D B5D B6D 59.0(7)
B10D B5D B6D 108.5(9)
C1D B5D B11D 105.7(9)
B10D B5D B11D 60.4(8)
B6D B5D B11D 60.4(8)
C1D B5D B4D 57.0(6)
B10D B5D B4D 61.1(7)
B6D B5D B4D 106.7(8)
B11D B5D B4D 108.6(8)
C1D B5D H5D 124.9
B10D B5D H5D 121.5
B6D B5D H5D 121.7
B11D B5D H5D 121.5
B4D B5D H5D 122.1
C1D B6D B5D 60.1(7)
C1D B6D B11D 106.3(9)
B5D B6D B11D 60.1(8)
C1D B6D B2D 59.4(6)
B5D B6D B2D 109.5(9)
B11D B6D B2D 108.5(9)
C1D B6D B7D 105.7(8)
B5D B6D B7D 107.7(10)
B11D B6D B7D 59.2(8)
B2D B6D B7D 60.4(7)
C1D B6D H6D 123.4
B5D B6D H6D 120.9
B11D B6D H6D 122.3
B2D B6D H6D 120.7
B7D B6D H6D 122.7
C12D B7D B8D 58.5(8)
C12D B7D B11D 59.1(8)
B8D B7D B11D 108.5(10)
C12D B7D B2D 104.5(9)
B8D B7D B2D 60.4(8)
B11D B7D B2D 107.7(9)
C12D B7D B6D 103.6(9)
B8D B7D B6D 107.2(9)
B11D B7D B6D 59.5(8)
B2D B7D B6D 59.2(7)
C12D B7D H7D 125.1
B8D B7D H7D 121.3
B11D B7D H7D 121.2
B2D B7D H7D 122.5
B6D B7D H7D 123.5
C12D B8D B9D 59.2(8)
C12D B8D B7D 58.5(8)
B9D B8D B7D 108.5(9)
C12D B8D B2D 104.8(8)
B9D B8D B2D 107.7(8)
B7D B8D B2D 60.9(8)
C12D B8D B3D 104.3(8)
B9D B8D B3D 59.2(7)
B7D B8D B3D 108.6(8)
B2D B8D B3D 59.9(6)
C12D B8D H8D 124.9
B9D B8D H8D 121.6
B7D B8D H8D 120.8
B2D B8D H8D 122.2
B3D B8D H8D 122.7
C12D B9D B8D 58.3(8)
C12D B9D B3D 105.5(10)
B8D B9D B3D 61.6(8)
C12D B9D B4D 104.5(8)
B8D B9D B4D 108.4(9)
B3D B9D B4D 59.4(7)
C12D B9D B10D 58.0(7)
B8D B9D B10D 107.5(9)
B3D B9D B10D 108.1(9)
B4D B9D B10D 60.3(7)
C12D B9D H9D 125.0
B8D B9D H9D 121.1
B3D B9D H9D 121.7
B4D B9D H9D 122.5
B10D B9D H9D 121.8
C12D B10D B5D 104.8(10)
C12D B10D B11D 58.7(8)
B5D B10D B11D 60.2(8)
C12D B10D B4D 103.6(9)
B5D B10D B4D 60.6(7)
B11D B10D B4D 108.1(10)
C12D B10D B9D 58.0(7)
B5D B10D B9D 108.0(9)
B11D B10D B9D 107.5(10)
B4D B10D B9D 59.2(7)
C12D B10D H10D 125.3
B5D B10D H10D 121.9
B11D B10D H10D 121.4
B4D B10D H10D 122.7
B9D B10D H10D 122.1
C12D B11D B5D 104.1(9)
C12D B11D B7D 58.1(8)
B5D B11D B7D 108.9(10)
C12D B11D B10D 58.7(8)
B5D B11D B10D 59.4(8)
B7D B11D B10D 108.0(10)
C12D B11D B6D 104.3(10)
B5D B11D B6D 59.5(8)
B7D B11D B6D 61.3(8)
B10D B11D B6D 107.0(10)
C12D B11D H11D 125.3
B5D B11D H11D 122.5
B7D B11D H11D 120.7
B10D B11D H11D 122.0
B6D B11D H11D 122.5
B7D C12D B8D 63.0(8)
B7D C12D B9D 115.1(10)
B8D C12D B9D 62.5(8)
B7D C12D B10D 115.2(9)
B8D C12D B10D 115.8(9)
B9D C12D B10D 64.0(8)
B7D C12D B11D 62.8(8)
B8D C12D B11D 115.3(10)
B9D C12D B11D 115.6(9)
B10D C12D B11D 62.6(8)
B7D C12D H12D 117.6
B8D C12D H12D 117.3
B9D C12D H12D 117.1
B10D C12D H12D 116.9
B11D C12D H12D 117.5
C1 O1 C4 106.1(9)
O1 C1 C2 107.1(11)
O1 C1 H1A 110.3
C2 C1 H1A 110.3
O1 C1 H1B 110.3
C2 C1 H1B 110.3
H1A C1 H1B 108.5
C3 C2 C1 104.2(11)
C3 C2 H2E 110.9
C1 C2 H2E 110.9
C3 C2 H2F 110.9
C1 C2 H2F 110.9
H2E C2 H2F 108.9
C4 C3 C2 106.2(13)
C4 C3 H3E 110.5
C2 C3 H3E 110.5
C4 C3 H3F 110.5
C2 C3 H3F 110.5
H3E C3 H3F 108.7
O1 C4 C3 106.4(11)
O1 C4 H4E 110.5
C3 C4 H4E 110.5
O1 C4 H4F 110.5
C3 C4 H4F 110.5
H4E C4 H4F 108.6
C4' O2 C1' 108.4(8)
O2 C1' C2' 105.0(10)
O2 C1' H1'A 110.7
C2' C1' H1'A 110.7
O2 C1' H1'B 110.7
C2' C1' H1'B 110.7
H1'A C1' H1'B 108.8
C3' C2' C1' 106.4(12)
C3' C2' H2'A 110.5
C1' C2' H2'A 110.5
C3' C2' H2'B 110.5
C1' C2' H2'B 110.5
H2'A C2' H2'B 108.6
C4' C3' C2' 103.4(12)
C4' C3' H3'A 111.1
C2' C3' H3'A 111.1
C4' C3' H3'B 111.1
C2' C3' H3'B 111.1
H3'A C3' H3'B 109.0
O2 C4' C3' 107.5(10)
O2 C4' H4'B 110.2
C3' C4' H4'B 110.2
O2 C4' H4'A 110.2
C3' C4' H4'A 110.2
H4'B C4' H4'A 108.5

loop_
_geom_bond_atom_site_label_1
_geom_bond_atom_site_label_2
_geom_bond_site_symmetry_2
_geom_bond_distance
_geom_bond_publ_flag
Hg1 C1B . 2.071(9) ?
Hg1 C1A . 2.074(9) ?
C1A B5A . 1.695(16) ?
C1A B6A . 1.704(16) ?
C1A B3A . 1.710(14) ?
C1A B2A . 1.712(15) ?
C1A B4A . 1.715(15) ?
B2A B6A . 1.764(18) ?
B2A B7A . 1.77(2) ?
B2A B8A . 1.778(18) ?
B2A B3A . 1.785(18) ?
B2A H2A . 1.1400 ?
B3A B9A . 1.742(18) ?
B3A B8A . 1.751(17) ?
B3A B4A . 1.777(17) ?
B3A H3A . 1.1400 ?
B4A B10A . 1.753(17) ?
B4A B9A . 1.764(18) ?
B4A B5A . 1.779(17) ?
B4A H4A . 1.1400 ?
B5A B11A . 1.756(19) ?
B5A B6A . 1.78(2) ?
B5A B10A . 1.785(19) ?
B5A H5A . 1.1400 ?
B6A B7A . 1.745(17) ?
B6A B11A . 1.75(2) ?
B6A H6A . 1.08(10) ?
B7A C12A . 1.74(2) ?
B7A B11A . 1.78(2) ?
B7A B8A . 1.782(19) ?
B7A H7A . 1.1400 ?
B8A C12A . 1.711(19) ?
B8A B9A . 1.78(2) ?
B8A H8A . 1.1400 ?
B9A C12A . 1.679(17) ?
B9A B10A . 1.783(18) ?
B9A H9A . 1.1400 ?
B10A C12A . 1.681(19) ?
B10A B11A . 1.79(2) ?
B10A H10A . 1.1400 ?
B11A C12A . 1.714(16) ?
B11A H11A . 1.1400 ?
C12A H12A . 1.1400 ?
C1B B2B . 1.691(14) ?
C1B B3B . 1.711(15) ?
C1B B5B . 1.714(14) ?
C1B B4B . 1.717(15) ?
C1B B6B . 1.723(16) ?
B2B B7B . 1.756(15) ?
B2B B8B . 1.761(17) ?
B2B B3B . 1.764(18) ?
B2B B6B . 1.779(15) ?
B2B H2B . 1.1400 ?
B3B B9B . 1.756(16) ?
B3B B8B . 1.756(18) ?
B3B B4B . 1.785(15) ?
B3B H3B . 1.1400 ?
B4B B9B . 1.750(17) ?
B4B B10B . 1.767(17) ?
B4B B5B . 1.810(18) ?
B4B H4B . 1.1400 ?
B5B B11B . 1.744(17) ?
B5B B10B . 1.771(18) ?
B5B B6B . 1.784(17) ?
B5B H5B . 1.1400 ?
B6B B7B . 1.774(17) ?
B6B B11B . 1.793(17) ?
B6B H6B . 1.1400 ?
B7B C12B . 1.709(17) ?
B7B B8B . 1.779(19) ?
B7B B11B . 1.780(17) ?
B7B H7B . 1.1400 ?
B8B C12B . 1.699(16) ?
B8B B9B . 1.776(18) ?
B8B H8B . 1.1400 ?
B9B C12B . 1.715(18) ?
B9B B10B . 1.780(19) ?
B9B H9B . 1.1400 ?
B10B C12B . 1.697(17) ?
B10B B11B . 1.77(2) ?
B10B H10B . 1.1400 ?
B11B C12B . 1.677(19) ?
B11B H11B . 1.1400 ?
C12B H12B . 1.1400 ?
Hg2 C1D . 2.077(9) ?
Hg2 C1C . 2.099(10) ?
C1C B2C . 1.690(16) ?
C1C B3C . 1.692(15) ?
C1C B6C . 1.692(16) ?
C1C B5C . 1.712(15) ?
C1C B4C . 1.715(14) ?
B2C B6C . 1.728(18) ?
B2C B7C . 1.744(19) ?
B2C B8C . 1.757(17) ?
B2C B3C . 1.780(18) ?
B2C H2C . 1.1400 ?
B3C B9C . 1.759(18) ?
B3C B4C . 1.770(18) ?
B3C B8C . 1.775(19) ?
B3C H3C . 1.1400 ?
B4C B9C . 1.717(19) ?
B4C B10C . 1.73(2) ?
B4C B5C . 1.774(17) ?
B4C H4C . 1.1400 ?
B5C B10C . 1.765(18) ?
B5C B6C . 1.775(17) ?
B5C B11C . 1.789(19) ?
B5C H5C . 1.1400 ?
B6C B7C . 1.757(18) ?
B6C B11C . 1.771(18) ?
B6C H6C . 1.1400 ?
B7C C12C . 1.737(17) ?
B7C B8C . 1.760(19) ?
B7C B11C . 1.773(19) ?
B7C H7C . 1.1400 ?
B8C C12C . 1.684(17) ?
B8C B9C . 1.78(2) ?
B8C H8C . 1.1400 ?
B9C C12C . 1.70(2) ?
B9C B10C . 1.75(2) ?
B9C H9C . 1.1400 ?
B10C C12C . 1.708(19) ?
B10C B11C . 1.77(2) ?
B10C H10C . 1.1400 ?
B11C C12C . 1.682(19) ?
B11C H11C . 1.1400 ?
C12C H12C . 1.1400 ?
C1D B4D . 1.676(14) ?
C1D B3D . 1.705(13) ?
C1D B6D . 1.710(15) ?
C1D B2D . 1.726(14) ?
C1D B5D . 1.730(16) ?
B2D B6D . 1.771(17) ?
B2D B3D . 1.783(17) ?
B2D B8D . 1.783(18) ?
B2D B7D . 1.79(2) ?
B2D H2D . 1.1400 ?
B3D B4D . 1.744(15) ?
B3D B9D . 1.749(18) ?
B3D B8D . 1.790(17) ?
B3D H3D . 1.1400 ?
B4D B9D . 1.771(16) ?
B4D B5D . 1.782(16) ?
B4D B10D . 1.791(18) ?
B4D H4D . 1.1400 ?
B5D B10D . 1.741(18) ?
B5D B6D . 1.745(18) ?
B5D B11D . 1.755(19) ?
B5D H5D . 1.1400 ?
B6D B11D . 1.76(2) ?
B6D B7D . 1.793(17) ?
B6D H6D . 1.1400 ?
B7D C12D . 1.68(2) ?
B7D B8D . 1.752(18) ?
B7D B11D . 1.76(2) ?
B7D H7D . 1.1400 ?
B8D C12D . 1.677(18) ?
B8D B9D . 1.75(2) ?
B8D H8D . 1.1400 ?
B9D C12D . 1.692(18) ?
B9D B10D . 1.793(17) ?
B9D H9D . 1.1400 ?
B10D C12D . 1.693(18) ?
B10D B11D . 1.76(2) ?
B10D H10D . 1.1400 ?
B11D C12D . 1.693(17) ?
B11D H11D . 1.1400 ?
C12D H12D . 1.1400 ?
O1 C1 . 1.383(14) ?
O1 C4 . 1.419(15) ?
C1 C2 . 1.50(2) ?
C1 H1A . 0.9900 ?
C1 H1B . 0.9900 ?
C2 C3 . 1.46(2) ?
C2 H2E . 0.9900 ?
C2 H2F . 0.9900 ?
C3 C4 . 1.438(18) ?
C3 H3E . 0.9900 ?
C3 H3F . 0.9900 ?
C4 H4E . 0.9900 ?
C4 H4F . 0.9900 ?
O2 C4' . 1.396(13) ?
O2 C1' . 1.445(14) ?
C1' C2' . 1.466(19) ?
C1' H1'A . 0.9900 ?
C1' H1'B . 0.9900 ?
C2' C3' . 1.45(2) ?
C2' H2'A . 0.9900 ?
C2' H2'B . 0.9900 ?
C3' C4' . 1.440(19) ?
C3' H3'A . 0.9900 ?
C3' H3'B . 0.9900 ?
C4' H4'B . 0.9900 ?
C4' H4'A . 0.9900 ?
